data_2012709
loop_
_publ_author_name
'Karanovi\'c, Ljiljana'
'Poleti, Dejan'
'Rogan, Jelena'
'Bogdanovi\'c, Goran A.'
'Spasojevi\'c-de Bir\'e, Anne'

_publ_section_title
;
 Comparison of two polymeric transition metal complexes with
 1,4-benzenedicarboxylate ions as bridging ligands,
 [Co(C~8~H~4~O~4~)(C~12~H~8~N~2~)(H~2~O)] and
 [Cu(C~8~H~4~O~4~)(C~10~H~9~N~3~)]&#x00B7;H~2~O
;
_journal_issue 5
_journal_name_full 'Acta Crystallographica Section C'
_journal_page_first m275
_journal_page_last m279
_journal_paper_doi 10.1107/S0108270102004341
_journal_volume 58
_journal_year 2002
_chemical_formula_iupac '[Co (C8 H4 O4) (C12 H8 N2) (H2 O)]'
_chemical_formula_moiety 'C20 H14 Co N2 O5'
_chemical_formula_sum 'C20 H14 Co N2 O5'
_chemical_formula_weight 421.26
_chemical_name_systematic
;
catena-poly-[[aqua(1,10-phenanthroline-\k^2^N,N')cobalt(II)]-\m-benzene-
1,4-dicarboxylato-\k^2^O^1^,O^4^]
;
_space_group_IT_number 2
_symmetry_cell_setting triclinic
_symmetry_space_group_name_Hall '-P 1'
_symmetry_space_group_name_H-M 'P -1'
_atom_sites_solution_hydrogens difmap
_atom_sites_solution_primary heavy
_atom_sites_solution_secondary difmap
_audit_creation_method SHELXL97
_cell_angle_alpha 112.462(3)
_cell_angle_beta 94.924(2)
_cell_angle_gamma 113.908(2)
_cell_formula_units_Z 2
_cell_length_a 9.2688(17)
_cell_length_b 10.4550(18)
_cell_length_c 11.349(2)
_cell_measurement_reflns_used 954
_cell_measurement_temperature 298.0(10)
_cell_measurement_theta_max 24.21
_cell_measurement_theta_min 3.46
_cell_volume 890.6(3)
_computing_cell_refinement 'SMART or SAINT? (Siemens, 1996)'
_computing_data_collection 'SMART (Bruker, 1998)'
_computing_data_reduction 'SHELXTL (Bruker, 1997)'
_computing_molecular_graphics 'ORTEX8a (McArdle, 1995; Burnett & Johnson, 1996)'
_computing_publication_material 'SHELXL97 and PARST (Nardelli, 1983, 1995)'
_computing_structure_refinement 'SHELXL97 (Sheldrick, 1997)'
_computing_structure_solution 'SHELXS97 (Sheldrick, 1997)'
_diffrn_ambient_temperature 298.0(10)
_diffrn_detector_area_resol_mean 81.92
_diffrn_measured_fraction_theta_full 0.941
_diffrn_measured_fraction_theta_max 0.941
_diffrn_measurement_device_type 'Make? model? CCD area-detector'
_diffrn_measurement_method '\f and \w scans'
_diffrn_radiation_monochromator graphite
_diffrn_radiation_source 'fine-focus sealed tube'
_diffrn_radiation_type MoK\a
_diffrn_radiation_wavelength 0.71073
_diffrn_reflns_av_R_equivalents 0.032
_diffrn_reflns_av_sigmaI/netI 0.087
_diffrn_reflns_limit_h_max 10
_diffrn_reflns_limit_h_min -11
_diffrn_reflns_limit_k_max 12
_diffrn_reflns_limit_k_min -10
_diffrn_reflns_limit_l_max 13
_diffrn_reflns_limit_l_min -10
_diffrn_reflns_number 4652
_diffrn_reflns_theta_full 25.51
_diffrn_reflns_theta_max 25.51
_diffrn_reflns_theta_min 3.46
_diffrn_standards_decay_% none
_exptl_absorpt_coefficient_mu 0.999
_exptl_absorpt_correction_T_max 0.864
_exptl_absorpt_correction_T_min 0.736
_exptl_absorpt_correction_type empirical
_exptl_absorpt_process_details '(XPREP in SHELXTL; Bruker, 1997)'
_exptl_crystal_colour brown-purple
_exptl_crystal_density_diffrn 1.571
_exptl_crystal_density_method 'not measured'
_exptl_crystal_description irregular
_exptl_crystal_F_000 430
_exptl_crystal_size_max 0.27
_exptl_crystal_size_mid 0.22
_exptl_crystal_size_min 0.18
_refine_diff_density_max 0.22
_refine_diff_density_min -0.25
_refine_ls_extinction_method none
_refine_ls_goodness_of_fit_ref 0.876
_refine_ls_hydrogen_treatment refall
_refine_ls_matrix_type full
_refine_ls_number_parameters 309
_refine_ls_number_reflns 3128
_refine_ls_number_restraints 0
_refine_ls_restrained_S_all 0.876
_refine_ls_R_factor_all 0.077
_refine_ls_R_factor_gt 0.037
_refine_ls_shift/su_max 0.002
_refine_ls_shift/su_mean 0.000
_refine_ls_structure_factor_coef Fsqd
_refine_ls_weighting_details 'calc w = 1/[\s^2^(Fo^2^)+(0.0171P)^2^] where P=(Fo^2^+2Fc^2^)/3'
_refine_ls_weighting_scheme calc
_refine_ls_wR_factor_gt 0.054
_refine_ls_wR_factor_ref 0.060
_reflns_number_gt 2012
_reflns_number_total 3128
_reflns_threshold_expression I>2\s(I)
_cod_data_source_file na1551.cif
_cod_data_source_block I
_cod_database_code 2012709
_cod_database_fobs_code 2012709

loop_
_symmetry_equiv_pos_as_xyz
'x, y, z'
'-x, -y, -z'

loop_
_atom_site_label
_atom_site_fract_x
_atom_site_fract_y
_atom_site_fract_z
_atom_site_U_iso_or_equiv
_atom_site_adp_type
_atom_site_calc_flag
_atom_site_refinement_flags
_atom_site_occupancy
_atom_site_disorder_assembly
_atom_site_disorder_group
_atom_site_type_symbol
Co 0.48616(5) 0.89276(5) 0.71582(4) 0.03683(15) Uani d . 1 . . Co
O1 0.6905(2) 1.0993(2) 0.76184(17) 0.0480(6) Uani d . 1 . . O
O2 0.6103(2) 1.1559(2) 0.94286(18) 0.0541(6) Uani d . 1 . . O
O3 0.3173(2) 0.9240(2) 0.62329(18) 0.0449(5) Uani d . 1 . . O
O4 0.1766(2) 0.9539(2) 0.77342(19) 0.0546(6) Uani d . 1 . . O
OW1 0.3172(3) 0.7923(2) 0.8026(2) 0.0444(6) Uani d . 1 . . O
N1 0.5205(3) 0.7662(2) 0.5357(2) 0.0359(6) Uani d . 1 . . N
N2 0.6386(3) 0.8084(2) 0.7780(2) 0.0405(6) Uani d . 1 . . N
C1 0.4644(4) 0.7520(4) 0.4169(3) 0.0439(8) Uani d . 1 . . C
C2 0.5080(5) 0.6784(4) 0.3062(3) 0.0562(10) Uani d . 1 . . C
C3 0.6096(5) 0.6167(4) 0.3171(3) 0.0540(10) Uani d . 1 . . C
C4 0.6720(4) 0.6304(3) 0.4401(3) 0.0423(8) Uani d . 1 . . C
C5 0.7823(4) 0.5732(4) 0.4635(4) 0.0565(10) Uani d . 1 . . C
C6 0.8429(5) 0.5955(4) 0.5849(4) 0.0574(10) Uani d . 1 . . C
C7 0.7984(4) 0.6753(3) 0.6971(3) 0.0474(8) Uani d . 1 . . C
C8 0.8586(5) 0.7047(4) 0.8276(4) 0.0621(11) Uani d . 1 . . C
C9 0.8100(5) 0.7826(4) 0.9279(4) 0.0628(11) Uani d . 1 . . C
C10 0.6993(4) 0.8318(4) 0.8988(3) 0.0523(10) Uani d . 1 . . C
C11 0.6884(3) 0.7306(3) 0.6780(3) 0.0371(7) Uani d . 1 . . C
C12 0.6241(3) 0.7078(3) 0.5477(3) 0.0358(7) Uani d . 1 . . C
C13 0.7102(3) 1.1933(3) 0.8795(3) 0.0355(7) Uani d . 1 . . C
C14 0.8598(3) 1.3524(3) 0.9413(2) 0.0303(7) Uani d . 1 . . C
C15 0.9787(4) 1.3873(3) 0.8773(3) 0.0422(8) Uani d . 1 . . C
C16 0.8823(4) 1.4680(4) 1.0651(3) 0.0428(9) Uani d . 1 . . C
C17 0.2049(4) 0.9510(3) 0.6664(3) 0.0375(7) Uani d . 1 . . C
C18 0.0991(3) 0.9771(3) 0.5811(3) 0.0302(7) Uani d . 1 . . C
C19 0.1137(4) 0.9550(3) 0.4548(3) 0.0349(8) Uani d . 1 . . C
C20 0.0147(4) 0.9768(3) 0.3747(3) 0.0357(8) Uani d . 1 . . C
HC1 0.387(3) 0.792(3) 0.407(2) 0.051(9) Uiso d . 1 . . H
HC2 0.465(3) 0.670(3) 0.232(2) 0.034(9) Uiso d . 1 . . H
HC3 0.636(3) 0.566(3) 0.242(3) 0.054(9) Uiso d . 1 . . H
HC5 0.817(3) 0.524(3) 0.389(3) 0.065(10) Uiso d . 1 . . H
HC6 0.910(3) 0.554(3) 0.605(3) 0.057(10) Uiso d . 1 . . H
HC8 0.931(3) 0.671(3) 0.839(3) 0.054(10) Uiso d . 1 . . H
HC9 0.848(3) 0.806(3) 1.018(3) 0.068(11) Uiso d . 1 . . H
HC10 0.666(3) 0.885(3) 0.964(2) 0.038(8) Uiso d . 1 . . H
HC15 0.962(3) 1.304(3) 0.791(2) 0.048(8) Uiso d . 1 . . H
HC16 0.801(3) 1.445(3) 1.107(2) 0.044(9) Uiso d . 1 . . H
HC19 0.190(3) 0.921(2) 0.425(2) 0.027(7) Uiso d . 1 . . H
HC20 0.025(3) 0.966(2) 0.289(2) 0.031(7) Uiso d . 1 . . H
HW1 0.254(4) 0.841(3) 0.799(3) 0.073(13) Uiso d . 1 . . H
HW2 0.349(5) 0.808(4) 0.885(4) 0.14(2) Uiso d . 1 . . H

loop_
_atom_site_aniso_label
_atom_site_aniso_U_11
_atom_site_aniso_U_22
_atom_site_aniso_U_33
_atom_site_aniso_U_12
_atom_site_aniso_U_13
_atom_site_aniso_U_23
Co 0.0362(3) 0.0399(3) 0.0377(2) 0.0189(2) 0.01328(19) 0.01953(19)
O1 0.0480(14) 0.0409(12) 0.0356(12) 0.0146(11) 0.0113(10) 0.0063(10)
O2 0.0432(14) 0.0591(14) 0.0410(13) 0.0062(12) 0.0119(11) 0.0243(11)
O3 0.0438(14) 0.0699(15) 0.0464(12) 0.0385(12) 0.0209(11) 0.0365(11)
O4 0.0592(15) 0.0897(17) 0.0395(13) 0.0488(14) 0.0236(12) 0.0363(12)
OW1 0.0468(15) 0.0506(14) 0.0431(15) 0.0230(12) 0.0182(12) 0.0274(11)
N1 0.0369(15) 0.0365(15) 0.0334(14) 0.0168(13) 0.0071(12) 0.0165(11)
N2 0.0447(17) 0.0443(16) 0.0333(15) 0.0219(14) 0.0089(13) 0.0180(12)
C1 0.040(2) 0.049(2) 0.042(2) 0.0208(18) 0.0087(17) 0.0205(16)
C2 0.067(3) 0.062(2) 0.033(2) 0.028(2) 0.009(2) 0.0195(19)
C3 0.067(3) 0.048(2) 0.041(2) 0.027(2) 0.022(2) 0.0139(17)
C4 0.043(2) 0.0367(18) 0.044(2) 0.0171(17) 0.0149(17) 0.0164(15)
C5 0.064(3) 0.048(2) 0.061(3) 0.032(2) 0.028(2) 0.0196(19)
C6 0.060(3) 0.060(2) 0.069(3) 0.042(2) 0.019(2) 0.031(2)
C7 0.046(2) 0.049(2) 0.054(2) 0.0264(18) 0.0133(18) 0.0249(17)
C8 0.061(3) 0.078(3) 0.069(3) 0.047(2) 0.012(2) 0.040(2)
C9 0.069(3) 0.079(3) 0.047(2) 0.040(2) 0.005(2) 0.031(2)
C10 0.064(3) 0.058(2) 0.041(2) 0.034(2) 0.016(2) 0.0215(18)
C11 0.0364(19) 0.0316(17) 0.0452(19) 0.0164(16) 0.0111(15) 0.0193(14)
C12 0.0352(19) 0.0290(17) 0.0379(18) 0.0112(15) 0.0082(15) 0.0151(14)
C13 0.0315(19) 0.0435(19) 0.0360(18) 0.0192(17) 0.0050(15) 0.0220(15)
C14 0.0286(18) 0.0311(17) 0.0295(16) 0.0135(15) 0.0065(14) 0.0133(13)
C15 0.043(2) 0.0347(19) 0.0319(18) 0.0124(18) 0.0139(16) 0.0054(15)
C16 0.043(2) 0.045(2) 0.0400(19) 0.0197(18) 0.0248(18) 0.0180(16)
C17 0.035(2) 0.0361(18) 0.0348(18) 0.0159(16) 0.0076(16) 0.0122(14)
C18 0.0261(17) 0.0317(16) 0.0289(16) 0.0130(14) 0.0039(13) 0.0117(13)
C19 0.0297(19) 0.0411(19) 0.0365(19) 0.0212(16) 0.0118(15) 0.0150(14)
C20 0.0353(19) 0.0408(19) 0.0278(18) 0.0174(16) 0.0114(15) 0.0132(14)

loop_
_atom_type_symbol
_atom_type_description
_atom_type_scat_dispersion_real
_atom_type_scat_dispersion_imag
_atom_type_scat_source
C C 0.0033 0.0016 'International Tables Vol C Tables 4.2.6.8 and 6.1.1.4'
H H 0 0 'International Tables Vol C Tables 4.2.6.8 and 6.1.1.4'
N N 0.0061 0.0033 'International Tables Vol C Tables 4.2.6.8 and 6.1.1.4'
O O 0.0106 0.006 'International Tables Vol C Tables 4.2.6.8 and 6.1.1.4'
Co Co 0.3494 0.9721 'International Tables Vol C Tables 4.2.6.8 and 6.1.1.4'

loop_
_geom_angle_atom_site_label_1
_geom_angle_atom_site_label_2
_geom_angle_atom_site_label_3
_geom_angle_site_symmetry_1
_geom_angle_site_symmetry_3
_geom_angle
_geom_angle_publ_flag
O3 Co O1 . . 99.03(8) yes
O3 Co OW1 . . 89.20(10) yes
O1 Co OW1 . . 140.21(8) yes
O3 Co N1 . . 92.54(9) yes
O1 Co N1 . . 94.22(8) yes
OW1 Co N1 . . 124.44(8) yes
O3 Co N2 . . 167.33(8) yes
O1 Co N2 . . 90.04(8) yes
OW1 Co N2 . . 89.50(10) yes
N1 Co N2 . . 77.89(9) yes
C13 O1 Co . . 106.4(2) ?
C17 O3 Co . . 127.1(2) ?
Co OW1 HW1 . . 98(2) ?
Co OW1 HW2 . . 121(3) ?
HW1 OW1 HW2 . . 110(3) ?
C1 N1 C12 . . 118.3(3) ?
C1 N1 Co . . 126.7(2) ?
C12 N1 Co . . 114.7(2) ?
C10 N2 C11 . . 117.2(3) ?
C10 N2 Co . . 129.4(2) ?
C11 N2 Co . . 113.2(2) ?
N1 C1 C2 . . 122.0(3) ?
N1 C1 HC1 . . 119(2) ?
C2 C1 HC1 . . 119(2) ?
C3 C2 C1 . . 120.0(4) ?
C3 C2 HC2 . . 122(2) ?
C1 C2 HC2 . . 117(2) ?
C2 C3 C4 . . 119.7(3) ?
C2 C3 HC3 . . 119(2) ?
C4 C3 HC3 . . 121(2) ?
C3 C4 C12 . . 117.1(3) ?
C3 C4 C5 . . 124.4(3) ?
C12 C4 C5 . . 118.5(3) ?
C6 C5 C4 . . 121.5(3) ?
C6 C5 HC5 . . 121(2) ?
C4 C5 HC5 . . 117(2) ?
C5 C6 C7 . . 121.6(4) ?
C5 C6 HC6 . . 125(2) ?
C7 C6 HC6 . . 113(2) ?
C11 C7 C8 . . 116.5(3) ?
C11 C7 C6 . . 118.7(3) ?
C8 C7 C6 . . 124.8(3) ?
C9 C8 C7 . . 120.5(4) ?
C9 C8 HC8 . . 124(2) ?
C7 C8 HC8 . . 116(2) ?
C8 C9 C10 . . 118.7(4) ?
C8 C9 HC9 . . 123(2) ?
C10 C9 HC9 . . 118(2) ?
N2 C10 C9 . . 123.8(3) ?
N2 C10 HC10 . . 116(2) ?
C9 C10 HC10 . . 120(2) ?
N2 C11 C7 . . 123.4(3) ?
N2 C11 C12 . . 116.8(3) ?
C7 C11 C12 . . 119.8(3) ?
N1 C12 C4 . . 122.9(3) ?
N1 C12 C11 . . 117.2(3) ?
C4 C12 C11 . . 119.9(3) ?
O2 C13 O1 . . 121.7(3) ?
O2 C13 C14 . . 121.1(3) ?
O1 C13 C14 . . 117.2(3) ?
C15 C14 C16 . . 118.2(3) ?
C15 C14 C13 . . 121.0(2) ?
C16 C14 C13 . . 120.8(3) ?
C14 C15 C16 . 2_787 121.1(3) ?
C14 C15 HC15 . . 117(2) ?
C16 C15 HC15 2_787 . 122(2) ?
C15 C16 C14 2_787 . 120.7(3) ?
C15 C16 HC16 2_787 . 121(2) ?
C14 C16 HC16 . . 118(2) ?
O4 C17 O3 . . 124.4(3) ?
O4 C17 C18 . . 118.8(3) ?
O3 C17 C18 . . 116.9(3) ?
C20 C18 C19 2_576 . 118.7(3) ?
C20 C18 C17 2_576 . 121.2(3) ?
C19 C18 C17 . . 120.1(3) ?
C20 C19 C18 . . 120.4(3) ?
C20 C19 HC19 . . 122(2) ?
C18 C19 HC19 . . 118(2) ?
C19 C20 C18 . 2_576 120.9(3) ?
C19 C20 HC20 . . 122.0(10) ?
C18 C20 HC20 2_576 . 118.0(10) ?

loop_
_geom_bond_atom_site_label_1
_geom_bond_atom_site_label_2
_geom_bond_site_symmetry_2
_geom_bond_distance
_geom_bond_publ_flag
Co O3 . 2.013(2) yes
Co O1 . 2.044(2) yes
Co OW1 . 2.061(2) yes
Co N1 . 2.102(2) yes
Co N2 . 2.142(2) yes
O1 C13 . 1.261(3) ?
O2 C13 . 1.251(3) ?
O3 C17 . 1.275(3) ?
O4 C17 . 1.256(3) ?
OW1 HW1 . 0.93(3) ?
OW1 HW2 . 0.89(4) ?
N1 C1 . 1.332(3) ?
N1 C12 . 1.352(3) ?
N2 C10 . 1.325(3) ?
N2 C11 . 1.360(3) ?
C1 C2 . 1.391(4) ?
C1 HC1 . 0.98(3) ?
C2 C3 . 1.361(4) ?
C2 HC2 . 0.85(2) ?
C3 C4 . 1.396(4) ?
C3 HC3 . 0.92(2) ?
C4 C12 . 1.405(3) ?
C4 C5 . 1.429(4) ?
C5 C6 . 1.336(4) ?
C5 HC5 . 0.96(3) ?
C6 C7 . 1.429(4) ?
C6 HC6 . 0.95(3) ?
C7 C11 . 1.399(4) ?
C7 C8 . 1.404(4) ?
C8 C9 . 1.356(5) ?
C8 HC8 . 0.89(3) ?
C9 C10 . 1.388(4) ?
C9 HC9 . 0.95(3) ?
C10 HC10 . 0.90(2) ?
C11 C12 . 1.436(4) ?
C13 C14 . 1.501(3) ?
C14 C15 . 1.374(4) ?
C14 C16 . 1.388(3) ?
C15 C16 2_787 1.377(4) ?
C15 HC15 . 0.98(2) ?
C16 C15 2_787 1.377(4) ?
C16 HC16 . 0.92(2) ?
C17 C18 . 1.493(4) ?
C18 C20 2_576 1.383(3) ?
C18 C19 . 1.391(3) ?
C19 C20 . 1.380(4) ?
C19 HC19 . 0.95(2) ?
C20 C18 2_576 1.383(3) ?
C20 HC20 . 0.95(2) ?

loop_
_geom_hbond_atom_site_label_D
_geom_hbond_atom_site_label_H
_geom_hbond_atom_site_label_A
_geom_hbond_site_symmetry_A
_geom_hbond_distance_DH
_geom_hbond_distance_HA
_geom_hbond_distance_DA
_geom_hbond_angle_DHA
_geom_hbond_publ_flag
OW1 HW1 O4 1_555 0.93(4) 1.70(4) 2.608(4) 164(4) yes
OW1 HW2 O2 2_677 0.88(5) 1.82(5) 2.696(3) 172(4) yes
